data_7241086
loop_
_publ_author_name
'Bi, Hong-Yan'
'Li, Cheng-Jing'
'Wei, Cui'
'Liang, Cui'
'Mo, Dong-Liang'

_publ_section_title
;
 Copper-catalyzed tri- or tetrafunctionalization of alkenylboronic acids
 to prepare tetrahydrocarbazol-1-ones and indolo[2,3-a]carbazoles
;
_journal_issue 17
_journal_name_full 'Green Chemistry'
_journal_page_first 5815
_journal_page_last 5821
_journal_paper_doi 10.1039/D0GC01514H
_journal_volume 22
_journal_year 2020
_chemical_formula_moiety 'C13 H13 N O'
_chemical_formula_sum 'C13 H13 N O'
_chemical_formula_weight 199.24
_space_group_crystal_system triclinic
_space_group_IT_number 2
_space_group_name_Hall '-P 1'
_space_group_name_H-M_alt 'P -1'
_atom_sites_solution_hydrogens geom
_atom_sites_solution_primary direct
_audit_creation_date 2018-05-28
_audit_creation_method
;
Olex2 1.2
(compiled 2018.05.18 svn.r3508 for OlexSys, GUI svn.r5497)
;
_audit_update_record
;
2020-05-03 deposited with the CCDC.	2020-08-20 downloaded from the CCDC.
;
_cell_angle_alpha 78.722(6)
_cell_angle_beta 76.248(6)
_cell_angle_gamma 86.236(6)
_cell_formula_units_Z 2
_cell_length_a 5.923(3)
_cell_length_b 8.454(4)
_cell_length_c 10.773(5)
_cell_measurement_reflns_used 4504
_cell_measurement_temperature 296(2)
_cell_measurement_theta_max 1.00000
_cell_measurement_theta_min 0.10312
_cell_volume 513.8(4)
_computing_molecular_graphics 'Olex2 (Dolomanov et al., 2009)'
_computing_publication_material 'Olex2 (Dolomanov et al., 2009)'
_computing_structure_refinement 'XL (Sheldrick, 2008)'
_computing_structure_solution 'XS (Sheldrick, 2008)'
_diffrn_ambient_temperature 296.15
_diffrn_measured_fraction_theta_full 0.997
_diffrn_measured_fraction_theta_max 0.996
_diffrn_measurement_device_type 'Bruker APEX-II CCD'
_diffrn_measurement_method '\f and \w scans'
_diffrn_radiation_monochromator graphite
_diffrn_radiation_type MoK\a
_diffrn_radiation_wavelength 0.71073
_diffrn_reflns_av_R_equivalents 0.0291
_diffrn_reflns_av_unetI/netI 0.0276
_diffrn_reflns_Laue_measured_fraction_full 0.997
_diffrn_reflns_Laue_measured_fraction_max 0.996
_diffrn_reflns_limit_h_max 7
_diffrn_reflns_limit_h_min -7
_diffrn_reflns_limit_k_max 10
_diffrn_reflns_limit_k_min -10
_diffrn_reflns_limit_l_max 13
_diffrn_reflns_limit_l_min -13
_diffrn_reflns_number 6136
_diffrn_reflns_point_group_measured_fraction_full 0.997
_diffrn_reflns_point_group_measured_fraction_max 0.996
_diffrn_reflns_theta_full 25.242
_diffrn_reflns_theta_max 26.461
_diffrn_reflns_theta_min 1.981
_diffrn_standards_number 0
_exptl_absorpt_coefficient_mu 0.082
_exptl_absorpt_correction_T_max 1.00000
_exptl_absorpt_correction_T_min 0.10000
_exptl_absorpt_correction_type multi-scan
_exptl_crystal_colour white
_exptl_crystal_colour_primary white
_exptl_crystal_density_diffrn 1.288
_exptl_crystal_description irregular
_exptl_crystal_F_000 212
_exptl_crystal_size_max 0.3
_exptl_crystal_size_mid 0.2
_exptl_crystal_size_min 0.18
_exptl_transmission_factor_max 1.00000
_exptl_transmission_factor_min 0.10000
_refine_diff_density_max 0.425
_refine_diff_density_min -0.283
_refine_diff_density_rms 0.073
_refine_ls_extinction_method none
_refine_ls_goodness_of_fit_ref 1.082
_refine_ls_hydrogen_treatment constr
_refine_ls_matrix_type full
_refine_ls_number_parameters 137
_refine_ls_number_reflns 2125
_refine_ls_number_restraints 0
_refine_ls_restrained_S_all 1.082
_refine_ls_R_factor_all 0.0549
_refine_ls_R_factor_gt 0.0507
_refine_ls_shift/su_max 0.001
_refine_ls_shift/su_mean 0.000
_refine_ls_structure_factor_coef Fsqd
_refine_ls_weighting_details 'w=1/[\s^2^(Fo^2^)+(0.0764P)^2^+0.1226P] where P=(Fo^2^+2Fc^2^)/3'
_refine_ls_weighting_scheme calc
_refine_ls_wR_factor_gt 0.1390
_refine_ls_wR_factor_ref 0.1435
_reflns_Friedel_coverage 0.000
_reflns_number_gt 1903
_reflns_number_total 2125
_reflns_threshold_expression 'I > 2\s(I)'
_cod_data_source_file d0gc01514h2.cif
_cod_data_source_block aaaa
_cod_depositor_comments
;Adding full bibliography for 7241086.cif.

 Adding full bibliography for 7241086.cif.
;
_cod_database_code 7241086
_shelx_shelxl_version_number 2014/7
_shelx_space_group_comment
;
The symmetry employed for this shelxl refinement is uniquely defined
by the following loop, which should always be used as a source of
symmetry information in preference to the above space-group names.
They are only intended as comments.
;
_shelx_estimated_absorpt_t_max 0.985
_shelx_estimated_absorpt_t_min 0.976
_olex2_refinement_description
;
1. Fixed Uiso
 At 1.2 times of:
  All C(H) groups, All C(H,H) groups, All N(H) groups
 At 1.5 times of:
  All C(H,H,H) groups
2.a Ternary CH refined with riding coordinates:
 C12(H12)
2.b Secondary CH2 refined with riding coordinates:
 C5(H5A,H5B), C6(H6A,H6B)
2.c Aromatic/amide H refined with riding coordinates:
 N2(H2), C7(H7), C10(H10), C13(H13), C14(H14)
2.d Idealised Me refined as rotating group:
 C15(H15A,H15B,H15C)
;
_olex2_submission_special_instructions 'No special instructions were received'

loop_
_space_group_symop_operation_xyz
'x, y, z'
'-x, -y, -z'

loop_
_atom_site_label
_atom_site_type_symbol
_atom_site_fract_x
_atom_site_fract_y
_atom_site_fract_z
_atom_site_U_iso_or_equiv
_atom_site_adp_type
_atom_site_occupancy
_atom_site_site_symmetry_order
_atom_site_calc_flag
_atom_site_refinement_flags_posn
_atom_site_refinement_flags_adp
_atom_site_refinement_flags_occupancy
_atom_site_disorder_assembly
_atom_site_disorder_group
O1 O 0.13484(19) 0.98563(14) 0.81236(11) 0.0533(3) Uani 1 1 d . . . . .
N2 N 0.2570(2) 0.84375(15) 1.05833(12) 0.0422(3) Uani 1 1 d . . . . .
H2 H 0.1266 0.8947 1.0776 0.051 Uiso 1 1 calc R . . . .
C3 C 0.5800(2) 0.73927(15) 0.94043(14) 0.0367(3) Uani 1 1 d . . . . .
C4 C 0.3788(2) 0.82954(16) 0.93505(14) 0.0377(3) Uani 1 1 d . . . . .
C5 C 0.7447(2) 0.70036(17) 0.82174(14) 0.0413(4) Uani 1 1 d . . . . .
H5A H 0.7130 0.5938 0.8099 0.050 Uiso 1 1 calc R . . . .
H5B H 0.9028 0.6993 0.8326 0.050 Uiso 1 1 calc R . . . .
C6 C 0.4676(3) 0.8569(2) 0.69535(15) 0.0485(4) Uani 1 1 d . . . . .
H6A H 0.4616 0.9442 0.6228 0.058 Uiso 1 1 calc R . . . .
H6B H 0.4079 0.7617 0.6774 0.058 Uiso 1 1 calc R . . . .
C7 C 0.3266(3) 0.74157(18) 1.27993(15) 0.0492(4) Uani 1 1 d . . . . .
H7 H 0.1885 0.7818 1.3257 0.059 Uiso 1 1 calc R . . . .
C8 C 0.3102(2) 0.90054(17) 0.81613(14) 0.0400(3) Uani 1 1 d . . . . .
C9 C 0.5853(2) 0.69702(15) 1.07412(14) 0.0381(3) Uani 1 1 d . . . . .
C10 C 0.7444(3) 0.61357(19) 1.14271(16) 0.0481(4) Uani 1 1 d . . . . .
H10 H 0.8816 0.5703 1.0987 0.058 Uiso 1 1 calc R . . . .
C11 C 0.3790(2) 0.76304(16) 1.14437(14) 0.0392(3) Uani 1 1 d . . . . .
C12 C 0.7210(3) 0.8239(2) 0.70214(15) 0.0475(4) Uani 1 1 d . . . . .
H12 H 0.7845 0.9253 0.7089 0.057 Uiso 1 1 calc R . . . .
C13 C 0.6946(3) 0.5969(2) 1.27502(17) 0.0569(4) Uani 1 1 d . . . . .
H13 H 0.8006 0.5434 1.3209 0.068 Uiso 1 1 calc R . . . .
C14 C 0.4866(3) 0.6589(2) 1.34291(16) 0.0567(4) Uani 1 1 d . . . . .
H14 H 0.4563 0.6436 1.4331 0.068 Uiso 1 1 calc R . . . .
C15 C 0.8630(3) 0.7732(3) 0.57742(17) 0.0642(5) Uani 1 1 d . . . . .
H15A H 1.0238 0.7613 0.5808 0.096 Uiso 1 1 calc GR . . . .
H15B H 0.8465 0.8541 0.5039 0.096 Uiso 1 1 calc GR . . . .
H15C H 0.8078 0.6723 0.5693 0.096 Uiso 1 1 calc GR . . . .

loop_
_atom_site_aniso_label
_atom_site_aniso_U_11
_atom_site_aniso_U_22
_atom_site_aniso_U_33
_atom_site_aniso_U_23
_atom_site_aniso_U_13
_atom_site_aniso_U_12
O1 0.0411(6) 0.0633(7) 0.0573(7) -0.0143(5) -0.0178(5) 0.0192(5)
N2 0.0359(6) 0.0444(7) 0.0436(7) -0.0092(5) -0.0059(5) 0.0105(5)
C3 0.0348(7) 0.0323(6) 0.0417(7) -0.0067(5) -0.0074(5) 0.0035(5)
C4 0.0342(7) 0.0372(7) 0.0410(7) -0.0084(5) -0.0076(5) 0.0050(5)
C5 0.0357(7) 0.0419(7) 0.0440(8) -0.0088(6) -0.0060(6) 0.0077(5)
C6 0.0460(8) 0.0591(9) 0.0418(8) -0.0121(7) -0.0143(6) 0.0126(7)
C7 0.0566(9) 0.0433(8) 0.0423(8) -0.0082(6) -0.0026(7) 0.0057(7)
C8 0.0332(7) 0.0413(7) 0.0470(8) -0.0103(6) -0.0119(6) 0.0047(5)
C9 0.0392(7) 0.0311(6) 0.0421(7) -0.0052(5) -0.0081(6) 0.0034(5)
C10 0.0483(8) 0.0435(8) 0.0506(9) -0.0051(6) -0.0140(7) 0.0131(6)
C11 0.0412(7) 0.0326(6) 0.0416(7) -0.0062(5) -0.0068(6) 0.0035(5)
C12 0.0427(8) 0.0521(9) 0.0449(8) -0.0078(7) -0.0080(6) 0.0080(6)
C13 0.0673(11) 0.0524(9) 0.0509(9) -0.0023(7) -0.0232(8) 0.0140(8)
C14 0.0769(12) 0.0489(9) 0.0407(8) -0.0034(7) -0.0129(8) 0.0069(8)
C15 0.0546(10) 0.0859(13) 0.0442(9) -0.0090(9) -0.0039(7) 0.0199(9)

loop_
_atom_type_symbol
_atom_type_description
_atom_type_scat_dispersion_real
_atom_type_scat_dispersion_imag
_atom_type_scat_source
C C 0.0033 0.0016 'International Tables Vol C Tables 4.2.6.8 and 6.1.1.4'
H H 0.0000 0.0000 'International Tables Vol C Tables 4.2.6.8 and 6.1.1.4'
N N 0.0061 0.0033 'International Tables Vol C Tables 4.2.6.8 and 6.1.1.4'
O O 0.0106 0.0060 'International Tables Vol C Tables 4.2.6.8 and 6.1.1.4'

loop_
_geom_angle_atom_site_label_1
_geom_angle_atom_site_label_2
_geom_angle_atom_site_label_3
_geom_angle
_geom_angle_site_symmetry_1
_geom_angle_site_symmetry_3
_geom_angle_publ_flag
C11 N2 C4 108.00(12) . . ?
C4 C3 C5 122.44(13) . . ?
C4 C3 C9 106.40(12) . . ?
C9 C3 C5 131.16(12) . . ?
N2 C4 C3 110.34(13) . . ?
N2 C4 C8 125.39(13) . . ?
C3 C4 C8 124.26(13) . . ?
C3 C5 C12 110.73(12) . . ?
C8 C6 C12 115.05(13) . . ?
C14 C7 C11 117.42(15) . . ?
O1 C8 C4 123.63(14) . . ?
O1 C8 C6 122.02(14) . . ?
C4 C8 C6 114.32(12) . . ?
C10 C9 C3 134.54(14) . . ?
C10 C9 C11 118.93(14) . . ?
C11 C9 C3 106.51(12) . . ?
C13 C10 C9 119.03(15) . . ?
N2 C11 C7 129.65(14) . . ?
N2 C11 C9 108.74(13) . . ?
C7 C11 C9 121.61(14) . . ?
C5 C12 C6 111.98(13) . . ?
C5 C12 C15 111.39(13) . . ?
C6 C12 C15 110.80(14) . . ?
C10 C13 C14 121.14(16) . . ?
C7 C14 C13 121.81(16) . . ?

loop_
_geom_bond_atom_site_label_1
_geom_bond_atom_site_label_2
_geom_bond_distance
_geom_bond_site_symmetry_2
_geom_bond_publ_flag
O1 C8 1.2280(18) . ?
N2 C4 1.3764(19) . ?
N2 C11 1.3615(19) . ?
C3 C4 1.3792(19) . ?
C3 C5 1.4914(19) . ?
C3 C9 1.422(2) . ?
C4 C8 1.443(2) . ?
C5 C12 1.520(2) . ?
C6 C8 1.505(2) . ?
C6 C12 1.525(2) . ?
C7 C11 1.396(2) . ?
C7 C14 1.371(3) . ?
C9 C10 1.404(2) . ?
C9 C11 1.419(2) . ?
C10 C13 1.366(2) . ?
C12 C15 1.529(2) . ?
C13 C14 1.402(3) . ?
